data_2238844
loop_
_publ_author_name
'Tang, Lin'
'Zhang, Yue'
'Wen, Yonghong'

_publ_section_title
;
 2-[(Quinolin-8-yloxy)methyl]-1<i>H</i>-benzimidazole monohydrate
;
_journal_coeditor_code BX2452
_journal_issue 12
_journal_name_full 'Acta Crystallographica Section E'
_journal_page_first o1838
_journal_paper_doi 10.1107/S1600536813031322
_journal_volume 69
_journal_year 2013
_chemical_formula_iupac 'C17 H13 N3 O, H2 O'
_chemical_formula_moiety 'C17 H13 N3 O, H2 O'
_chemical_formula_sum 'C17 H15 N3 O2'
_chemical_formula_weight 293.32
_chemical_name_systematic
;
2-[(Quinolin-8-yloxy)methyl]-1<i>H</i>-benzimidazole monohydrate
;
_space_group_IT_number 19
_symmetry_cell_setting orthorhombic
_symmetry_space_group_name_Hall 'P 2ac 2ab'
_symmetry_space_group_name_H-M 'P 21 21 21'
_atom_sites_solution_hydrogens geom
_atom_sites_solution_primary direct
_atom_sites_solution_secondary difmap
_audit_creation_method SHELXL-97
_cell_angle_alpha 90.00
_cell_angle_beta 90.00
_cell_angle_gamma 90.00
_cell_formula_units_Z 4
_cell_length_a 6.1679(12)
_cell_length_b 11.094(2)
_cell_length_c 20.502(4)
_cell_measurement_reflns_used 3957
_cell_measurement_temperature 293(2)
_cell_measurement_theta_max 27.888
_cell_measurement_theta_min 2.987
_cell_volume 1402.9(5)
_computing_cell_refinement 'SAINT (Bruker, 2001)'
_computing_data_collection 'SMART (Bruker, 2001)'
_computing_data_reduction 'SAINT (Bruker, 2001)'
_computing_molecular_graphics 'SHELXTL (Sheldrick, 2008)'
_computing_publication_material 'SHELXL97 (Sheldrick, 2008)'
_computing_structure_refinement 'SHELXL97 (Sheldrick, 2008)'
_computing_structure_solution 'SHELXS97 (Sheldrick, 2008)'
_diffrn_ambient_temperature 293(2)
_diffrn_measured_fraction_theta_full 1.000
_diffrn_measured_fraction_theta_max 1.000
_diffrn_measurement_device_type 'Bruker SMART CCD area-detector'
_diffrn_measurement_method 'phi and omega scans'
_diffrn_radiation_monochromator graphite
_diffrn_radiation_source 'fine-focus sealed tube'
_diffrn_radiation_type MoK\a
_diffrn_radiation_wavelength 0.71073
_diffrn_reflns_av_R_equivalents 0.0483
_diffrn_reflns_av_sigmaI/netI 0.0308
_diffrn_reflns_limit_h_max 7
_diffrn_reflns_limit_h_min -8
_diffrn_reflns_limit_k_max 13
_diffrn_reflns_limit_k_min -14
_diffrn_reflns_limit_l_max 26
_diffrn_reflns_limit_l_min -20
_diffrn_reflns_number 10881
_diffrn_reflns_theta_full 27.86
_diffrn_reflns_theta_max 27.86
_diffrn_reflns_theta_min 1.99
_exptl_absorpt_coefficient_mu 0.094
_exptl_absorpt_correction_T_max 0.9944
_exptl_absorpt_correction_T_min 0.9888
_exptl_absorpt_correction_type multi-scan
_exptl_absorpt_process_details '(SADABS; Sheldrick, 1996)'
_exptl_crystal_colour colourless
_exptl_crystal_density_diffrn 1.389
_exptl_crystal_density_method 'not measured'
_exptl_crystal_description plate
_exptl_crystal_F_000 616
_exptl_crystal_size_max 0.12
_exptl_crystal_size_mid 0.10
_exptl_crystal_size_min 0.06
_refine_diff_density_max 0.196
_refine_diff_density_min -0.217
_refine_ls_extinction_method none
_refine_ls_goodness_of_fit_ref 1.060
_refine_ls_hydrogen_treatment mixed
_refine_ls_matrix_type full
_refine_ls_number_parameters 207
_refine_ls_number_reflns 1947
_refine_ls_number_restraints 18
_refine_ls_restrained_S_all 1.066
_refine_ls_R_factor_all 0.0430
_refine_ls_R_factor_gt 0.0391
_refine_ls_shift/su_max 0.013
_refine_ls_shift/su_mean 0.001
_refine_ls_structure_factor_coef Fsqd
_refine_ls_weighting_details 'calc w=1/[\s^2^(Fo^2^)+(0.0385P)^2^+0.4303P] where P=(Fo^2^+2Fc^2^)/3'
_refine_ls_weighting_scheme calc
_refine_ls_wR_factor_gt 0.0844
_refine_ls_wR_factor_ref 0.0866
_reflns_number_gt 1808
_reflns_number_total 1947
_reflns_threshold_expression >2sigma(I)
_cod_data_source_file bx2452.cif
_cod_data_source_block I
_cod_database_code 2238844

loop_
_symmetry_equiv_pos_as_xyz
'x, y, z'
'-x+1/2, -y, z+1/2'
'-x, y+1/2, -z+1/2'
'x+1/2, -y+1/2, -z'

loop_
_atom_site_type_symbol
_atom_site_label
_atom_site_fract_x
_atom_site_fract_y
_atom_site_fract_z
_atom_site_U_iso_or_equiv
_atom_site_adp_type
_atom_site_calc_flag
_atom_site_refinement_flags
_atom_site_occupancy
_atom_site_symmetry_multiplicity
O O1 0.70538(9) 0.86768(5) 0.14109(3) 0.01892(14) Uani d . 1 1
N N1 0.82709(12) 1.03042(6) 0.05135(3) 0.01977(14) Uani d U 1 1
N N2 0.34077(11) 0.92882(6) 0.20550(3) 0.01772(16) Uani d D 1 1
H H2A 0.3746 0.9764 0.1740 0.021 Uiso calc RD 1 1
N N3 0.36377(12) 0.77363(6) 0.27537(3) 0.01932(14) Uani d U 1 1
C C1 0.88756(16) 1.10840(7) 0.00577(4) 0.0235(2) Uani d . 1 1
H H1B 0.7980 1.1743 -0.0021 0.028 Uiso calc R 1 1
C C2 1.07849(16) 1.09794(8) -0.03150(4) 0.0242(2) Uani d . 1 1
H H2B 1.1122 1.1549 -0.0632 0.029 Uiso calc R 1 1
C C3 1.21293(15) 1.00257(8) -0.02022(4) 0.0235(2) Uani d . 1 1
H H3B 1.3415 0.9949 -0.0436 0.028 Uiso calc R 1 1
C C4 1.15598(14) 0.91521(7) 0.02721(4) 0.01900(19) Uani d . 1 1
C C5 1.28526(14) 0.81205(8) 0.03975(4) 0.0201(2) Uani d . 1 1
H H5A 1.4166 0.8017 0.0182 0.024 Uiso calc R 1 1
C C6 1.21598(14) 0.72833(7) 0.08357(4) 0.0197(2) Uani d . 1 1
H H6A 1.2990 0.6596 0.0907 0.024 Uiso calc R 1 1
C C7 1.01976(13) 0.74376(7) 0.11856(4) 0.01837(19) Uani d . 1 1
H H7A 0.9755 0.6855 0.1484 0.022 Uiso calc R 1 1
C C8 0.89491(13) 0.84444(7) 0.10856(4) 0.01745(19) Uani d . 1 1
C C9 0.95816(14) 0.93301(7) 0.06158(4) 0.01845(15) Uani d U 1 1
C C10 0.65019(14) 0.78507(7) 0.19152(4) 0.01846(19) Uani d . 1 1
H H10A 0.7684 0.7789 0.2225 0.022 Uiso calc R 1 1
H H10B 0.6240 0.7058 0.1732 0.022 Uiso calc R 1 1
C C11 0.45163(14) 0.82967(7) 0.22478(4) 0.01850(15) Uani d U 1 1
C C12 0.16288(13) 0.93884(7) 0.24609(4) 0.01765(19) Uani d . 1 1
C C13 -0.01106(15) 1.01856(7) 0.24679(4) 0.0214(2) Uani d . 1 1
H H13A -0.0209 1.0820 0.2173 0.026 Uiso calc R 1 1
C C14 -0.16961(15) 0.99854(7) 0.29382(4) 0.0239(2) Uani d . 1 1
H H14A -0.2892 1.0495 0.2956 0.029 Uiso calc R 1 1
C C15 -0.15352(15) 0.90322(8) 0.33867(4) 0.0249(2) Uani d . 1 1
H H15A -0.2616 0.8931 0.3698 0.030 Uiso calc R 1 1
C C16 0.02011(15) 0.82397(8) 0.33743(4) 0.0223(2) Uani d . 1 1
H H16A 0.0301 0.7611 0.3673 0.027 Uiso calc R 1 1
C C17 0.17982(14) 0.84134(7) 0.28990(4) 0.01820(19) Uani d . 1 1
O O2 0.45798(10) 1.11879(5) 0.12375(3) 0.02338(15) Uani d D 1 1
H H2WA 0.5052(13) 1.1686(4) 0.1525(2) 0.053(3) Uiso d D 1 1
H H2WB 0.5604(8) 1.0836(5) 0.1021(3) 0.047(3) Uiso d D 1 1

loop_
_atom_site_aniso_label
_atom_site_aniso_U_11
_atom_site_aniso_U_22
_atom_site_aniso_U_33
_atom_site_aniso_U_12
_atom_site_aniso_U_13
_atom_site_aniso_U_23
O1 0.0167(3) 0.0218(3) 0.0183(2) 0.0025(2) 0.0034(2) 0.0034(2)
N1 0.0224(3) 0.0198(2) 0.0171(2) 0.0001(2) 0.0005(2) -0.0011(2)
N2 0.0172(3) 0.0179(3) 0.0180(3) -0.0017(3) 0.0009(3) 0.0006(3)
N3 0.0177(3) 0.0228(2) 0.0175(2) -0.0019(2) 0.0002(2) 0.0011(2)
C1 0.0309(5) 0.0189(3) 0.0207(4) 0.0007(4) -0.0001(4) 0.0000(3)
C2 0.0298(5) 0.0236(4) 0.0192(4) -0.0066(4) 0.0023(3) 0.0007(3)
C3 0.0238(4) 0.0275(4) 0.0191(4) -0.0059(4) 0.0020(4) -0.0018(3)
C4 0.0182(4) 0.0230(4) 0.0159(3) -0.0042(4) -0.0020(3) -0.0037(3)
C5 0.0140(4) 0.0289(4) 0.0175(3) -0.0006(4) 0.0003(3) -0.0048(3)
C6 0.0179(4) 0.0228(4) 0.0184(4) 0.0035(4) -0.0024(3) -0.0025(3)
C7 0.0173(4) 0.0208(3) 0.0169(3) -0.0005(3) -0.0018(3) -0.0001(3)
C8 0.0159(4) 0.0210(3) 0.0154(3) -0.0013(3) -0.0006(3) -0.0028(3)
C9 0.0202(3) 0.0185(2) 0.0167(3) -0.0009(2) -0.0010(3) -0.0021(2)
C10 0.0180(4) 0.0189(3) 0.0184(3) -0.0028(4) 0.0023(3) 0.0019(3)
C11 0.0174(3) 0.0211(3) 0.0170(3) -0.0024(3) -0.0014(2) 0.0000(2)
C12 0.0164(4) 0.0198(3) 0.0168(3) -0.0039(3) 0.0003(3) -0.0042(3)
C13 0.0221(4) 0.0188(3) 0.0234(4) -0.0007(4) -0.0013(3) -0.0046(3)
C14 0.0202(4) 0.0244(4) 0.0272(4) -0.0010(4) -0.0003(4) -0.0096(3)
C15 0.0204(4) 0.0338(4) 0.0206(4) -0.0048(4) 0.0046(3) -0.0091(3)
C16 0.0209(4) 0.0269(4) 0.0190(4) -0.0046(4) 0.0007(3) -0.0009(3)
C17 0.0155(4) 0.0215(4) 0.0176(3) -0.0036(3) -0.0012(3) -0.0027(3)
O2 0.0240(3) 0.0216(3) 0.0246(3) -0.0012(3) 0.0020(3) -0.0029(2)

loop_
_atom_type_symbol
_atom_type_description
_atom_type_scat_dispersion_real
_atom_type_scat_dispersion_imag
_atom_type_scat_source
C C 0.0033 0.0000 'International Tables Vol C Tables 4.2.6.8 and 6.1.1.4'
H H 0.0000 0.0000 'International Tables Vol C Tables 4.2.6.8 and 6.1.1.4'
N N 0.0061 0.0000 'International Tables Vol C Tables 4.2.6.8 and 6.1.1.4'
O O 0.0106 0.0000 'International Tables Vol C Tables 4.2.6.8 and 6.1.1.4'

loop_
_geom_angle_atom_site_label_1
_geom_angle_atom_site_label_2
_geom_angle_atom_site_label_3
_geom_angle
C8 O1 C10 115.89(6)
C1 N1 C9 117.23(8)
C11 N2 C12 106.89(6)
C11 N2 H2A 126.6
C12 N2 H2A 126.6
C11 N3 C17 104.33(7)
N1 C1 C2 124.28(8)
N1 C1 H1B 117.9
C2 C1 H1B 117.9
C3 C2 C1 118.69(8)
C3 C2 H2B 120.7
C1 C2 H2B 120.7
C2 C3 C4 119.75(8)
C2 C3 H3B 120.1
C4 C3 H3B 120.1
C3 C4 C5 122.47(8)
C3 C4 C9 117.22(7)
C5 C4 C9 120.29(7)
C6 C5 C4 119.59(8)
C6 C5 H5A 120.2
C4 C5 H5A 120.2
C5 C6 C7 121.32(8)
C5 C6 H6A 119.3
C7 C6 H6A 119.3
C8 C7 C6 120.13(7)
C8 C7 H7A 119.9
C6 C7 H7A 119.9
O1 C8 C7 124.00(7)
O1 C8 C9 115.55(7)
C7 C8 C9 120.45(7)
N1 C9 C4 122.78(7)
N1 C9 C8 119.05(7)
C4 C9 C8 118.17(7)
O1 C10 C11 108.42(6)
O1 C10 H10A 110.0
C11 C10 H10A 110.0
O1 C10 H10B 110.0
C11 C10 H10B 110.0
H10A C10 H10B 108.4
N3 C11 N2 113.77(7)
N3 C11 C10 122.66(7)
N2 C11 C10 123.54(7)
N2 C12 C13 132.08(7)
N2 C12 C17 105.26(7)
C13 C12 C17 122.58(8)
C12 C13 C14 116.62(8)
C12 C13 H13A 121.7
C14 C13 H13A 121.7
C13 C14 C15 121.61(8)
C13 C14 H14A 119.2
C15 C14 H14A 119.2
C16 C15 C14 121.34(8)
C16 C15 H15A 119.3
C14 C15 H15A 119.3
C15 C16 C17 118.01(8)
C15 C16 H16A 121.0
C17 C16 H16A 121.0
N3 C17 C16 130.41(7)
N3 C17 C12 109.74(7)
C16 C17 C12 119.82(8)
H2WA O2 H2WB 113.3(6)

loop_
_geom_bond_atom_site_label_1
_geom_bond_atom_site_label_2
_geom_bond_distance
O1 C8 1.3703(10)
O1 C10 1.4230(9)
N1 C1 1.3268(11)
N1 C9 1.3658(11)
N2 C11 1.3541(11)
N2 C12 1.3816(11)
N2 H2A 0.8600
N3 C11 1.3253(10)
N3 C17 1.3930(11)
C1 C2 1.4087(13)
C1 H1B 0.9300
C2 C3 1.3640(13)
C2 H2B 0.9300
C3 C4 1.4172(11)
C3 H3B 0.9300
C4 C5 1.4183(12)
C4 C9 1.4227(12)
C5 C6 1.3609(11)
C5 H5A 0.9300
C6 C7 1.4173(12)
C6 H6A 0.9300
C7 C8 1.3721(11)
C7 H7A 0.9300
C8 C9 1.4303(11)
C10 C11 1.4864(12)
C10 H10A 0.9700
C10 H10B 0.9700
C12 C13 1.3905(12)
C12 C17 1.4099(11)
C13 C14 1.3911(13)
C13 H13A 0.9300
C14 C15 1.4049(12)
C14 H14A 0.9300
C15 C16 1.3858(13)
C15 H15A 0.9300
C16 C17 1.3988(12)
C16 H16A 0.9300
O2 H2WA 0.860(5)
O2 H2WB 0.866(5)

loop_
_geom_hbond_atom_site_label_D
_geom_hbond_atom_site_label_H
_geom_hbond_atom_site_label_A
_geom_hbond_site_symmetry_A
_geom_hbond_distance_DH
_geom_hbond_distance_HA
_geom_hbond_distance_DA
_geom_hbond_angle_DHA
O2 H2WB N1 . 0.866(5) 2.033(5) 2.8892(10) 169.7(5)
N2 H2A O2 . 0.86 1.95 2.7880(9) 163.0
O2 H2WA N3 3_655 0.860(5) 2.048(5) 2.9046(9) 174.3(6)

loop_
_geom_torsion_atom_site_label_1
_geom_torsion_atom_site_label_2
_geom_torsion_atom_site_label_3
_geom_torsion_atom_site_label_4
_geom_torsion
C9 N1 C1 C2 -1.10(12)
N1 C1 C2 C3 -0.66(13)
C1 C2 C3 C4 1.48(12)
C2 C3 C4 C5 177.95(8)
C2 C3 C4 C9 -0.58(12)
C3 C4 C5 C6 -176.63(8)
C9 C4 C5 C6 1.85(12)
C4 C5 C6 C7 -1.94(12)
C5 C6 C7 C8 0.15(12)
C10 O1 C8 C7 5.26(11)
C10 O1 C8 C9 -175.18(7)
C6 C7 C8 O1 -178.74(7)
C6 C7 C8 C9 1.72(12)
C1 N1 C9 C4 2.06(11)
C1 N1 C9 C8 -177.72(7)
C3 C4 C9 N1 -1.25(12)
C5 C4 C9 N1 -179.81(7)
C3 C4 C9 C8 178.52(7)
C5 C4 C9 C8 -0.03(11)
O1 C8 C9 N1 -1.54(11)
C7 C8 C9 N1 178.04(7)
O1 C8 C9 C4 178.67(7)
C7 C8 C9 C4 -1.75(11)
C8 O1 C10 C11 175.34(6)
C17 N3 C11 N2 0.46(9)
C17 N3 C11 C10 -177.96(7)
C12 N2 C11 N3 -0.79(9)
C12 N2 C11 C10 177.61(7)
O1 C10 C11 N3 -177.95(7)
O1 C10 C11 N2 3.80(10)
C11 N2 C12 C13 -176.09(9)
C11 N2 C12 C17 0.74(8)
N2 C12 C13 C14 177.02(8)
C17 C12 C13 C14 0.64(12)
C12 C13 C14 C15 0.56(12)
C13 C14 C15 C16 -0.82(13)
C14 C15 C16 C17 -0.15(13)
C11 N3 C17 C16 178.14(9)
C11 N3 C17 C12 0.05(9)
C15 C16 C17 N3 -176.62(8)
C15 C16 C17 C12 1.31(12)
N2 C12 C17 N3 -0.50(9)
C13 C12 C17 N3 176.71(7)
N2 C12 C17 C16 -178.82(7)
C13 C12 C17 C16 -1.61(12)
